data_8100176
loop_
_publ_author_name
'Leroy, Jacques'
'Bondon, Arnaud'
'Toupet, Loic'
'Meerschaut, Alain'

_publ_section_title
;
Crystal structure of 3,4-difluoro-1H-pyrrole, C~4~H~3~F~2~N
;
_journal_issue 4
_journal_name_full 'Zeitschrift f\"ur Kristallographie - New Crystal Structures'
_journal_page_first 389
_journal_page_last 390
_journal_volume 219
_journal_year 2004
_chemical_formula_sum 'C4 H3 F2 N'
_chemical_formula_weight 103.07
_chemical_melting_point 434.1(10)
_space_group_IT_number 61
_symmetry_cell_setting orthorhombic
_symmetry_space_group_name_Hall '-P 2ac 2ab'
_symmetry_space_group_name_H-M 'P b c a'
_cell_angle_alpha 90.00
_cell_angle_beta 90.00
_cell_angle_gamma 90.00
_cell_formula_units_Z 8
_cell_length_a 5.5515(11)
_cell_length_b 11.017(2)
_cell_length_c 13.597(3)
_cell_measurement_temperature 120(1)
_cell_volume 831.6(3)
_diffrn_ambient_temperature 293(2)
_exptl_crystal_density_diffrn 1.646
_cod_depositor_comments
;
The following automatic conversions were performed:

'_chemical_melting_point' value '160-162 \%C' was changed to
'434.1(10)' - it was converted from degrees Celsius(C) to Kelvins(K),
the average value was taken and precision was estimated.

Automatic conversion script
Id: cif_fix_values 1646 2011-03-28 12:23:43Z adriana 
;
_cod_database_code 8100176

loop_
_symmetry_equiv_pos_as_xyz
'x, y, z'
'-x+1/2, -y, z+1/2'
'-x, y+1/2, -z+1/2'
'x+1/2, -y+1/2, -z'
'-x, -y, -z'
'x-1/2, y, -z-1/2'
'x, -y-1/2, z-1/2'
'-x-1/2, y-1/2, z'

loop_
_atom_site_label
_atom_site_type_symbol
_atom_site_fract_x
_atom_site_fract_y
_atom_site_fract_z
_atom_site_U_iso_or_equiv
_atom_site_adp_type
_atom_site_occupancy
_atom_site_symmetry_multiplicity
_atom_site_Wyckoff_symbol
_atom_site_calc_flag
_atom_site_refinement_flags
_atom_site_disorder_assembly
_atom_site_disorder_group
F1 F 0.18365(16) 0.95864(7) 0.43464(6) 0.0346(3) Uani 1 8 c d . . .
F2 F 0.63863(16) 1.00358(8) 0.32681(7) 0.0359(3) Uani 1 8 c d . . .
N N 0.50990(18) 0.69775(9) 0.37290(7) 0.0201(3) Uani 1 8 c d . . .
H1A H 0.533(3) 0.6151(14) 0.3745(11) 0.024 Uiso 1 8 c d . . .
C1 C 0.3126(2) 0.74957(11) 0.41608(8) 0.0198(3) Uani 1 8 c d . . .
H1 H 0.183(2) 0.7083(7) 0.4483(5) 0.024 Uiso 1 8 c calc R . .
C2 C 0.3383(2) 0.87239(11) 0.40396(9) 0.0211(3) Uani 1 8 c d . . .
C3 C 0.5547(2) 0.89341(10) 0.35346(9) 0.0222(3) Uani 1 8 c d . . .
C4 C 0.6606(2) 0.78409(12) 0.33466(9) 0.0218(3) Uani 1 8 c d . . .
H4 H 0.811(3) 0.7704(3) 0.3012(6) 0.026 Uiso 1 8 c calc R . .

loop_
_atom_site_aniso_label
_atom_site_aniso_U_11
_atom_site_aniso_U_22
_atom_site_aniso_U_33
_atom_site_aniso_U_23
_atom_site_aniso_U_13
_atom_site_aniso_U_12
F1 0.0401(5) 0.0242(4) 0.0395(5) -0.0019(3) 0.0068(4) 0.0143(3)
F2 0.0413(5) 0.0227(4) 0.0437(5) 0.0082(3) -0.0036(4) -0.0142(3)
N 0.0211(5) 0.0169(5) 0.0224(5) 0.0002(3) 0.0016(4) 0.0019(3)
C1 0.0191(5) 0.0200(5) 0.0205(5) 0.0013(4) 0.0024(4) 0.0006(4)
C2 0.0230(6) 0.0183(5) 0.0220(5) -0.0007(4) 0.0005(4) 0.0047(4)
C3 0.0250(6) 0.0182(5) 0.0234(5) 0.0032(4) -0.0029(4) -0.0059(4)
C4 0.0177(5) 0.0273(6) 0.0206(5) 0.0014(4) 0.0010(4) -0.0009(4)

loop_
_geom_bond_atom_site_label_1
_geom_bond_atom_site_label_2
_geom_bond_distance
_geom_bond_site_symmetry_2
_geom_bond_publ_flag
F1 C2 1.3467(13) . ?
F2 C3 1.3496(13) . ?
N C1 1.3674(14) . ?
N C4 1.3694(15) . ?
N H1A 0.919(15) . ?
C1 C2 1.3706(16) . ?
C1 H1 0.9592 . ?
C2 C3 1.4031(17) . ?
C3 C4 1.3645(18) . ?
C4 H4 0.9624 . ?

loop_
_cod_related_entry_id
_cod_related_entry_database
_cod_related_entry_code
1 ChemSpider 9979355
